data_7120557
loop_
_publ_author_name
'Torres, \`Oscar'
'Sol\`a, Miquel'
'Roglans, Anna'
'Pla Quintana, Anna'

_publ_section_title
;
 Unusual reactivity of rhodium carbenes with allenes: an efficient
 asymmetric synthesis of methylenetetrahydropyran scaffolds
;
_journal_name_full 'Chem. Commun.'
_journal_paper_doi 10.1039/C7CC04803C
_journal_year 2017
_chemical_formula_moiety 'C17 H19 N O3 S'
_chemical_formula_sum 'C17 H19 N O3 S'
_chemical_formula_weight 317.39
_chemical_name_systematic
;
 ?
;
_space_group_crystal_system triclinic
_space_group_IT_number 2
_space_group_name_Hall '-P 1'
_space_group_name_H-M_alt 'P -1'
_symmetry_space_group_name_Hall '-P 1'
_symmetry_space_group_name_H-M 'P -1'
_atom_sites_solution_hydrogens geom
_audit_creation_method SHELXL-2013
_audit_update_record
;
2016-07-14 deposited with the CCDC.
2017-08-15 downloaded from the CCDC.
;
_cell_angle_alpha 89.035(18)
_cell_angle_beta 83.993(18)
_cell_angle_gamma 68.355(17)
_cell_formula_units_Z 2
_cell_length_a 7.965(9)
_cell_length_b 8.677(10)
_cell_length_c 12.496(14)
_cell_measurement_reflns_used 4439
_cell_measurement_temperature 293(2)
_cell_measurement_theta_max 26.06
_cell_measurement_theta_min 2.53
_cell_volume 798.1(16)
_computing_cell_refinement 'Bruker SMART'
_computing_data_collection 'Bruker SMART'
_computing_data_reduction 'Bruker SAINT'
_computing_molecular_graphics 'Bruker SHELXTL'
_computing_publication_material 'Bruker SHELXTL'
_computing_structure_refinement 'SHELXL-2013 (Sheldrick, 2013)'
_computing_structure_solution 'Bruker SHELXTL'
_diffrn_ambient_temperature 293(2)
_diffrn_measured_fraction_theta_full 0.996
_diffrn_measured_fraction_theta_max 0.957
_diffrn_measurement_device_type 'CCD area detector'
_diffrn_measurement_method 'phi and omega scans'
_diffrn_radiation_monochromator graphite
_diffrn_radiation_source 'sealed tube'
_diffrn_radiation_type MoK\a
_diffrn_radiation_wavelength 0.71073
_diffrn_reflns_av_R_equivalents 0.0470
_diffrn_reflns_av_unetI/netI 0.0339
_diffrn_reflns_Laue_measured_fraction_full 0.996
_diffrn_reflns_Laue_measured_fraction_max 0.957
_diffrn_reflns_limit_h_max 10
_diffrn_reflns_limit_h_min -10
_diffrn_reflns_limit_k_max 11
_diffrn_reflns_limit_k_min -11
_diffrn_reflns_limit_l_max 16
_diffrn_reflns_limit_l_min -16
_diffrn_reflns_number 12558
_diffrn_reflns_point_group_measured_fraction_full 0.996
_diffrn_reflns_point_group_measured_fraction_max 0.957
_diffrn_reflns_theta_full 25.242
_diffrn_reflns_theta_max 28.642
_diffrn_reflns_theta_min 2.526
_exptl_absorpt_coefficient_mu 0.215
_exptl_absorpt_correction_T_max 1.0
_exptl_absorpt_correction_T_min 0.793027
_exptl_absorpt_correction_type multi-scan
_exptl_absorpt_process_details 'SADABS v2.10 BRUKER 2001'
_exptl_crystal_colour colorless
_exptl_crystal_density_diffrn 1.321
_exptl_crystal_description block
_exptl_crystal_F_000 336
_exptl_crystal_size_max 0.30
_exptl_crystal_size_mid 0.25
_exptl_crystal_size_min 0.10
_refine_diff_density_max 0.382
_refine_diff_density_min -0.295
_refine_diff_density_rms 0.047
_refine_ls_extinction_method none
_refine_ls_goodness_of_fit_ref 1.038
_refine_ls_hydrogen_treatment constr
_refine_ls_matrix_type full
_refine_ls_number_parameters 201
_refine_ls_number_reflns 3921
_refine_ls_number_restraints 0
_refine_ls_restrained_S_all 1.038
_refine_ls_R_factor_all 0.0648
_refine_ls_R_factor_gt 0.0508
_refine_ls_shift/su_max 0.000
_refine_ls_shift/su_mean 0.000
_refine_ls_structure_factor_coef Fsqd
_refine_ls_weighting_details 'w=1/[\s^2^(Fo^2^)+(0.0739P)^2^+0.1318P] where P=(Fo^2^+2Fc^2^)/3'
_refine_ls_weighting_scheme calc
_refine_ls_wR_factor_gt 0.1357
_refine_ls_wR_factor_ref 0.1473
_reflns_Friedel_coverage 0.000
_reflns_number_gt 3066
_reflns_number_total 3921
_reflns_threshold_expression 'I > 2\s(I)'
_cod_data_source_file c7cc04803c2.cif
_cod_data_source_block OT617j_producteverd
_cod_database_code 7120557
_shelx_space_group_comment
;
The symmetry employed for this shelxl refinement is uniquely defined
by the following loop, which should always be used as a source of
symmetry information in preference to the above space-group names.
They are only intended as comments.
;
_shelxl_version_number 2013-3

loop_
_space_group_symop_operation_xyz
'x, y, z'
'-x, -y, -z'

loop_
_atom_site_label
_atom_site_type_symbol
_atom_site_fract_x
_atom_site_fract_y
_atom_site_fract_z
_atom_site_U_iso_or_equiv
_atom_site_adp_type
_atom_site_occupancy
_atom_site_site_symmetry_order
_atom_site_calc_flag
_atom_site_refinement_flags_posn
_atom_site_refinement_flags_adp
S1 S 0.28459(6) 0.08776(6) 0.20835(4) 0.05847(17) Uani 1 1 d . .
O1 O 0.12694(19) 0.07850(19) 0.27115(12) 0.0714(4) Uani 1 1 d . .
O2 O 0.3772(2) -0.03196(19) 0.12421(12) 0.0812(4) Uani 1 1 d . .
O3 O 0.2315(2) 0.3336(3) 0.59562(15) 0.1128(7) Uani 1 1 d . .
N1 N 0.43223(19) 0.07339(19) 0.29252(12) 0.0581(4) Uani 1 1 d . .
C1 C 0.3721(2) 0.1672(2) 0.39621(13) 0.0531(4) Uani 1 1 d . .
H1B H 0.3321 0.1042 0.4511 0.064 Uiso 1 1 calc R U
H1C H 0.2742 0.2726 0.3886 0.064 Uiso 1 1 calc R U
C2 C 0.5414(2) 0.1921(2) 0.42323(15) 0.0546(4) Uani 1 1 d . .
C3 C 0.6721(3) 0.1347(3) 0.34144(18) 0.0701(5) Uani 1 1 d . .
H3A H 0.7873 0.1381 0.3420 0.084 Uiso 1 1 calc R U
C4 C 0.6167(3) 0.0655(3) 0.25007(18) 0.0722(6) Uani 1 1 d . .
H4A H 0.6981 -0.0478 0.2328 0.087 Uiso 1 1 calc R U
H4B H 0.6128 0.1321 0.1866 0.087 Uiso 1 1 calc R U
C5 C 0.5449(2) 0.2674(2) 0.52695(16) 0.0576(4) Uani 1 1 d . .
C6 C 0.3821(3) 0.3303(3) 0.60629(18) 0.0722(5) Uani 1 1 d . .
C7 C 0.4332(3) 0.3923(3) 0.7057(2) 0.0830(6) Uani 1 1 d . .
H7A H 0.3600 0.5085 0.7202 0.100 Uiso 1 1 calc R U
H7B H 0.4167 0.3291 0.7679 0.100 Uiso 1 1 calc R U
C8 C 0.6312(3) 0.3673(3) 0.6792(2) 0.0827(7) Uani 1 1 d . .
H8A H 0.6475 0.4727 0.6805 0.099 Uiso 1 1 calc R U
H8B H 0.7042 0.2951 0.7308 0.099 Uiso 1 1 calc R U
C9 C 0.6849(3) 0.2896(3) 0.56860(19) 0.0700(5) Uani 1 1 d . .
C10 C 0.8753(3) 0.2473(4) 0.5190(3) 0.1136(10) Uani 1 1 d . .
H10A H 0.9235 0.1342 0.4933 0.170 Uiso 1 1 calc R U
H10B H 0.9480 0.2616 0.5718 0.170 Uiso 1 1 calc R U
H10C H 0.8771 0.3191 0.4599 0.170 Uiso 1 1 calc R U
C11 C 0.2248(2) 0.2867(2) 0.15137(13) 0.0530(4) Uani 1 1 d . .
C12 C 0.0847(2) 0.4197(2) 0.20296(14) 0.0583(4) Uani 1 1 d . .
H12A H 0.0187 0.4039 0.2652 0.070 Uiso 1 1 calc R U
C13 C 0.0438(3) 0.5762(3) 0.16112(17) 0.0675(5) Uani 1 1 d . .
H13A H -0.0505 0.6650 0.1961 0.081 Uiso 1 1 calc R U
C14 C 0.1398(3) 0.6051(3) 0.06785(17) 0.0681(5) Uani 1 1 d . .
C15 C 0.2785(3) 0.4701(3) 0.01732(16) 0.0726(6) Uani 1 1 d . .
H15A H 0.3442 0.4861 -0.0450 0.087 Uiso 1 1 calc R U
C16 C 0.3219(3) 0.3114(3) 0.05739(15) 0.0649(5) Uani 1 1 d . .
H16A H 0.4150 0.2223 0.0218 0.078 Uiso 1 1 calc R U
C17 C 0.0957(4) 0.7767(3) 0.0237(2) 0.1012(9) Uani 1 1 d . .
H17A H -0.0316 0.8399 0.0403 0.152 Uiso 1 1 calc R U
H17B H 0.1259 0.7689 -0.0529 0.152 Uiso 1 1 calc R U
H17C H 0.1647 0.8305 0.0557 0.152 Uiso 1 1 calc R U

loop_
_atom_site_aniso_label
_atom_site_aniso_U_11
_atom_site_aniso_U_22
_atom_site_aniso_U_33
_atom_site_aniso_U_23
_atom_site_aniso_U_13
_atom_site_aniso_U_12
S1 0.0578(3) 0.0586(3) 0.0610(3) -0.0141(2) 0.0048(2) -0.0261(2)
O1 0.0642(8) 0.0822(9) 0.0791(9) -0.0063(7) 0.0042(7) -0.0429(7)
O2 0.0919(11) 0.0680(9) 0.0808(9) -0.0311(8) 0.0121(8) -0.0301(8)
O3 0.0606(9) 0.185(2) 0.0978(12) -0.0657(13) 0.0140(9) -0.0537(11)
N1 0.0473(8) 0.0610(9) 0.0610(8) -0.0056(7) 0.0062(7) -0.0171(7)
C1 0.0461(9) 0.0582(9) 0.0549(9) -0.0009(8) 0.0014(7) -0.0208(7)
C2 0.0419(8) 0.0542(9) 0.0666(10) 0.0091(8) -0.0046(8) -0.0169(7)
C3 0.0393(9) 0.0823(13) 0.0863(14) 0.0045(11) -0.0001(9) -0.0215(9)
C4 0.0458(10) 0.0820(14) 0.0765(13) -0.0053(11) 0.0105(9) -0.0132(9)
C5 0.0505(9) 0.0562(10) 0.0712(11) 0.0094(8) -0.0126(8) -0.0243(8)
C6 0.0638(12) 0.0837(14) 0.0739(12) -0.0130(11) -0.0060(10) -0.0326(11)
C7 0.0904(16) 0.0849(15) 0.0828(14) -0.0144(12) -0.0153(12) -0.0406(13)
C8 0.0894(16) 0.0762(14) 0.1019(17) 0.0078(13) -0.0378(14) -0.0462(12)
C9 0.0632(12) 0.0667(11) 0.0922(14) 0.0161(11) -0.0238(11) -0.0344(10)
C10 0.0632(14) 0.155(3) 0.140(3) 0.000(2) -0.0202(16) -0.0589(17)
C11 0.0498(9) 0.0639(10) 0.0488(8) -0.0124(7) -0.0023(7) -0.0253(8)
C12 0.0485(9) 0.0696(11) 0.0549(9) -0.0097(8) -0.0009(8) -0.0204(8)
C13 0.0579(11) 0.0664(12) 0.0747(12) -0.0089(10) -0.0134(9) -0.0169(9)
C14 0.0725(13) 0.0743(12) 0.0708(12) 0.0039(10) -0.0282(10) -0.0375(11)
C15 0.0826(14) 0.0993(16) 0.0523(10) 0.0053(10) -0.0095(10) -0.0522(13)
C16 0.0644(12) 0.0794(13) 0.0509(9) -0.0147(9) 0.0045(8) -0.0288(10)
C17 0.122(2) 0.0896(17) 0.115(2) 0.0275(16) -0.0503(18) -0.0566(16)

loop_
_atom_type_symbol
_atom_type_description
_atom_type_scat_dispersion_real
_atom_type_scat_dispersion_imag
_atom_type_scat_source
C C 0.0033 0.0016 'International Tables Vol C Tables 4.2.6.8 and 6.1.1.4'
H H 0.0000 0.0000 'International Tables Vol C Tables 4.2.6.8 and 6.1.1.4'
N N 0.0061 0.0033 'International Tables Vol C Tables 4.2.6.8 and 6.1.1.4'
O O 0.0106 0.0060 'International Tables Vol C Tables 4.2.6.8 and 6.1.1.4'
S S 0.1246 0.1234 'International Tables Vol C Tables 4.2.6.8 and 6.1.1.4'

loop_
_geom_angle_atom_site_label_1
_geom_angle_atom_site_label_2
_geom_angle_atom_site_label_3
_geom_angle
O2 S1 O1 119.88(10)
O2 S1 N1 106.45(11)
O1 S1 N1 106.46(12)
O2 S1 C11 107.60(12)
O1 S1 C11 108.48(9)
N1 S1 C11 107.38(9)
C1 N1 C4 110.68(15)
C1 N1 S1 119.66(13)
C4 N1 S1 119.12(15)
N1 C1 C2 103.17(14)
N1 C1 H1B 111.1
C2 C1 H1B 111.1
N1 C1 H1C 111.1
C2 C1 H1C 111.1
H1B C1 H1C 109.1
C3 C2 C5 129.87(18)
C3 C2 C1 109.39(19)
C5 C2 C1 120.74(15)
C2 C3 C4 113.89(19)
C2 C3 H3A 123.1
C4 C3 H3A 123.1
C3 C4 N1 102.08(16)
C3 C4 H4A 111.4
N1 C4 H4A 111.4
C3 C4 H4B 111.4
N1 C4 H4B 111.4
H4A C4 H4B 109.2
C9 C5 C2 129.49(19)
C9 C5 C6 108.6(2)
C2 C5 C6 121.90(17)
O3 C6 C5 126.9(2)
O3 C6 C7 124.4(2)
C5 C6 C7 108.7(2)
C8 C7 C6 104.7(2)
C8 C7 H7A 110.8
C6 C7 H7A 110.8
C8 C7 H7B 110.8
C6 C7 H7B 110.8
H7A C7 H7B 108.9
C9 C8 C7 105.80(17)
C9 C8 H8A 110.6
C7 C8 H8A 110.6
C9 C8 H8B 110.6
C7 C8 H8B 110.6
H8A C8 H8B 108.7
C5 C9 C10 128.6(2)
C5 C9 C8 112.2(2)
C10 C9 C8 119.1(2)
C9 C10 H10A 109.5
C9 C10 H10B 109.5
H10A C10 H10B 109.5
C9 C10 H10C 109.5
H10A C10 H10C 109.5
H10B C10 H10C 109.5
C12 C11 C16 119.87(19)
C12 C11 S1 119.50(15)
C16 C11 S1 120.59(15)
C13 C12 C11 119.42(19)
C13 C12 H12A 120.3
C11 C12 H12A 120.3
C12 C13 C14 122.03(19)
C12 C13 H13A 119.0
C14 C13 H13A 119.0
C15 C14 C13 117.5(2)
C15 C14 C17 120.9(2)
C13 C14 C17 121.6(2)
C14 C15 C16 121.7(2)
C14 C15 H15A 119.2
C16 C15 H15A 119.2
C15 C16 C11 119.51(19)
C15 C16 H16A 120.2
C11 C16 H16A 120.2
C14 C17 H17A 109.5
C14 C17 H17B 109.5
H17A C17 H17B 109.5
C14 C17 H17C 109.5
H17A C17 H17C 109.5
H17B C17 H17C 109.5

loop_
_geom_bond_atom_site_label_1
_geom_bond_atom_site_label_2
_geom_bond_distance
S1 O2 1.4274(18)
S1 O1 1.4371(19)
S1 N1 1.628(2)
S1 C11 1.771(3)
O3 C6 1.211(3)
N1 C1 1.479(3)
N1 C4 1.486(3)
C1 C2 1.514(3)
C1 H1B 0.9700
C1 H1C 0.9700
C2 C3 1.337(3)
C2 C5 1.469(3)
C3 C4 1.478(3)
C3 H3A 0.9300
C4 H4A 0.9700
C4 H4B 0.9700
C5 C9 1.355(3)
C5 C6 1.479(3)
C6 C7 1.512(3)
C7 C8 1.512(4)
C7 H7A 0.9700
C7 H7B 0.9700
C8 C9 1.498(4)
C8 H8A 0.9700
C8 H8B 0.9700
C9 C10 1.490(4)
C10 H10A 0.9600
C10 H10B 0.9600
C10 H10C 0.9600
C11 C12 1.385(3)
C11 C16 1.395(3)
C12 C13 1.381(3)
C12 H12A 0.9300
C13 C14 1.397(3)
C13 H13A 0.9300
C14 C15 1.384(3)
C14 C17 1.507(4)
C15 C16 1.388(3)
C15 H15A 0.9300
C16 H16A 0.9300
C17 H17A 0.9600
C17 H17B 0.9600
C17 H17C 0.9600

loop_
_geom_torsion_atom_site_label_1
_geom_torsion_atom_site_label_2
_geom_torsion_atom_site_label_3
_geom_torsion_atom_site_label_4
_geom_torsion
O2 S1 N1 C1 -172.36(13)
O1 S1 N1 C1 -43.40(16)
C11 S1 N1 C1 72.63(15)
O2 S1 N1 C4 46.17(17)
O1 S1 N1 C4 175.13(14)
C11 S1 N1 C4 -68.84(16)
C4 N1 C1 C2 -8.71(19)
S1 N1 C1 C2 -153.15(13)
N1 C1 C2 C3 5.2(2)
N1 C1 C2 C5 -174.02(15)
C5 C2 C3 C4 179.31(18)
C1 C2 C3 C4 0.2(2)
C2 C3 C4 N1 -5.4(2)
C1 N1 C4 C3 8.7(2)
S1 N1 C4 C3 153.36(15)
C3 C2 C5 C9 -4.0(3)
C1 C2 C5 C9 175.03(18)
C3 C2 C5 C6 177.4(2)
C1 C2 C5 C6 -3.5(3)
C9 C5 C6 O3 178.4(3)
C2 C5 C6 O3 -2.7(4)
C9 C5 C6 C7 -1.4(2)
C2 C5 C6 C7 177.45(18)
O3 C6 C7 C8 -178.2(2)
C5 C6 C7 C8 1.6(3)
C6 C7 C8 C9 -1.3(2)
C2 C5 C9 C10 1.8(4)
C6 C5 C9 C10 -179.5(2)
C2 C5 C9 C8 -178.19(18)
C6 C5 C9 C8 0.5(2)
C7 C8 C9 C5 0.5(2)
C7 C8 C9 C10 -179.4(2)
O2 S1 C11 C12 158.24(14)
O1 S1 C11 C12 27.17(16)
N1 S1 C11 C12 -87.52(17)
O2 S1 C11 C16 -24.14(17)
O1 S1 C11 C16 -155.21(14)
N1 S1 C11 C16 90.10(17)
C16 C11 C12 C13 -0.6(3)
S1 C11 C12 C13 177.00(13)
C11 C12 C13 C14 -0.1(3)
C12 C13 C14 C15 0.5(3)
C12 C13 C14 C17 -179.16(18)
C13 C14 C15 C16 -0.2(3)
C17 C14 C15 C16 179.45(18)
C14 C15 C16 C11 -0.5(3)
C12 C11 C16 C15 0.9(3)
S1 C11 C16 C15 -176.70(14)
